data_7025451
loop_
_publ_author_name
'Ma, Qi'
'Zhu, Miaoli'
'Lu, Liping'
'Feng, Sisi'
'Wang, Tianwei'

_publ_section_title
;
 Synthesis and characterisation of Mn(II), Co(II) and Cd(II) coordination
 polymers of 1,2,4-triazole-3, 5-dicarboxylic acid.
;
_journal_issue 25
_journal_name_full 'Dalton transactions (Cambridge, England : 2003)'
_journal_page_first 5877
_journal_page_last 5884
_journal_paper_doi 10.1039/c000940g
_journal_volume 39
_journal_year 2010
_chemical_formula_moiety 'C4 H7 Co N3 O7'
_chemical_formula_sum 'C4 H7 Co N3 O7'
_chemical_formula_weight 268.06
_chemical_name_systematic
;
?
;
_space_group_IT_number 14
_symmetry_cell_setting monoclinic
_symmetry_space_group_name_Hall '-P 2ybc'
_symmetry_space_group_name_H-M 'P 1 21/c 1'
_atom_sites_solution_hydrogens geom
_atom_sites_solution_primary direct
_atom_sites_solution_secondary difmap
_audit_creation_method SHELXL-97
_cell_angle_alpha 90.00
_cell_angle_beta 120.472(14)
_cell_angle_gamma 90.00
_cell_formula_units_Z 4
_cell_length_a 10.762(3)
_cell_length_b 6.6490(17)
_cell_length_c 13.767(3)
_cell_measurement_reflns_used 3102
_cell_measurement_temperature 298(2)
_cell_measurement_theta_max 28.18
_cell_measurement_theta_min 2.20
_cell_volume 849.1(4)
_computing_structure_refinement 'SHELXL-97 (Sheldrick, 1997)'
_computing_structure_solution 'SHELXS-97 (Sheldrick, 1990)'
_diffrn_ambient_temperature 298(2)
_diffrn_measured_fraction_theta_full 0.996
_diffrn_measured_fraction_theta_max 0.996
_diffrn_radiation_monochromator graphite
_diffrn_radiation_source 'fine-focus sealed tube'
_diffrn_radiation_type MoK\a
_diffrn_radiation_wavelength 0.71073
_diffrn_reflns_av_R_equivalents 0.0195
_diffrn_reflns_av_sigmaI/netI 0.0211
_diffrn_reflns_limit_h_max 11
_diffrn_reflns_limit_h_min -12
_diffrn_reflns_limit_k_max 7
_diffrn_reflns_limit_k_min -6
_diffrn_reflns_limit_l_max 16
_diffrn_reflns_limit_l_min -16
_diffrn_reflns_number 4105
_diffrn_reflns_theta_full 25.00
_diffrn_reflns_theta_max 25.00
_diffrn_reflns_theta_min 2.20
_exptl_absorpt_coefficient_mu 2.048
_exptl_absorpt_correction_T_max 0.8214
_exptl_absorpt_correction_T_min 0.6393
_exptl_absorpt_correction_type multi-scan
_exptl_absorpt_process_details sadabs
_exptl_crystal_colour red
_exptl_crystal_density_diffrn 2.097
_exptl_crystal_density_method 'not measured'
_exptl_crystal_description block
_exptl_crystal_F_000 540
_exptl_crystal_size_max 0.24
_exptl_crystal_size_mid 0.16
_exptl_crystal_size_min 0.10
_refine_diff_density_max 0.349
_refine_diff_density_min -0.275
_refine_diff_density_rms 0.064
_refine_ls_extinction_method none
_refine_ls_goodness_of_fit_ref 1.069
_refine_ls_hydrogen_treatment constr
_refine_ls_matrix_type full
_refine_ls_number_parameters 136
_refine_ls_number_reflns 1487
_refine_ls_number_restraints 0
_refine_ls_restrained_S_all 1.069
_refine_ls_R_factor_all 0.0276
_refine_ls_R_factor_gt 0.0243
_refine_ls_shift/su_max 0.000
_refine_ls_shift/su_mean 0.000
_refine_ls_structure_factor_coef Fsqd
_refine_ls_weighting_details 'calc w=1/[\s^2^(Fo^2^)+(0.0387P)^2^+0.5527P] where P=(Fo^2^+2Fc^2^)/3'
_refine_ls_weighting_scheme calc
_refine_ls_wR_factor_gt 0.0659
_refine_ls_wR_factor_ref 0.0678
_reflns_number_gt 1358
_reflns_number_total 1487
_reflns_threshold_expression >2sigma(I)
_cod_data_source_file c000940g.txt
_cod_data_source_block 2-Co
_cod_original_sg_symbol_H-M 'P 21/c'
_cod_database_code 7025451

loop_
_symmetry_equiv_pos_as_xyz
'x, y, z'
'-x, y+1/2, -z+1/2'
'-x, -y, -z'
'x, -y-1/2, z-1/2'

loop_
_atom_site_label
_atom_site_type_symbol
_atom_site_fract_x
_atom_site_fract_y
_atom_site_fract_z
_atom_site_U_iso_or_equiv
_atom_site_adp_type
_atom_site_occupancy
_atom_site_symmetry_multiplicity
_atom_site_calc_flag
_atom_site_refinement_flags
Co1 Co 0.27983(3) 0.69165(4) 0.45410(2) 0.01928(13) Uani 1 1 d .
O1 O 0.06093(17) 0.6390(3) 0.33695(12) 0.0233(4) Uani 1 1 d .
O2 O -0.16026(17) 0.6417(3) 0.31497(13) 0.0288(4) Uani 1 1 d .
O3 O 0.33547(17) 0.9309(3) 0.84104(12) 0.0256(4) Uani 1 1 d .
O4 O 0.45589(18) 0.8817(3) 0.75095(14) 0.0355(4) Uani 1 1 d .
O5 O 0.31296(17) 0.3975(3) 0.52227(13) 0.0255(4) Uani 1 1 d .
H5A H 0.2349 0.3397 0.5075 0.031 Uiso 1 1 d R
H5B H 0.3758 0.3756 0.5909 0.031 Uiso 1 1 d R
O6 O 0.26631(19) 0.9810(3) 0.39251(13) 0.0328(4) Uani 1 1 d .
H6A H 0.2230 1.0179 0.3239 0.039 Uiso 1 1 d R
H6B H 0.3457 1.0446 0.4275 0.039 Uiso 1 1 d R
O7 O 0.49073(17) 0.7676(3) 0.57682(13) 0.0231(4) Uani 1 1 d .
H7A H 0.4849 0.8050 0.6334 0.028 Uiso 1 1 d R
H7B H 0.5426 0.6623 0.5949 0.028 Uiso 1 1 d R
N1 N 0.1829(2) 0.7751(3) 0.55141(14) 0.0177(4) Uani 1 1 d .
N2 N -0.0308(2) 0.7736(3) 0.54354(15) 0.0189(4) Uani 1 1 d .
N3 N 0.0763(2) 0.8302(3) 0.64674(15) 0.0196(4) Uani 1 1 d .
H3 H 0.0643 0.8622 0.7020 0.024 Uiso 1 1 calc R
C1 C -0.0296(3) 0.6694(3) 0.36908(18) 0.0196(5) Uani 1 1 d .
C2 C 0.0392(2) 0.7424(3) 0.48918(17) 0.0173(4) Uani 1 1 d .
C3 C 0.2037(2) 0.8297(3) 0.65120(17) 0.0176(5) Uani 1 1 d .
C4 C 0.3439(2) 0.8834(4) 0.75589(18) 0.0214(5) Uani 1 1 d .

loop_
_atom_site_aniso_label
_atom_site_aniso_U_11
_atom_site_aniso_U_22
_atom_site_aniso_U_33
_atom_site_aniso_U_23
_atom_site_aniso_U_13
_atom_site_aniso_U_12
Co1 0.0181(2) 0.0249(2) 0.01545(18) 0.00043(11) 0.00890(15) -0.00019(11)
O1 0.0213(9) 0.0358(9) 0.0154(7) -0.0034(7) 0.0113(7) -0.0021(7)
O2 0.0158(9) 0.0450(10) 0.0207(8) -0.0083(7) 0.0058(7) -0.0036(7)
O3 0.0273(9) 0.0360(10) 0.0161(7) -0.0059(7) 0.0129(7) -0.0090(7)
O4 0.0205(9) 0.0636(13) 0.0233(8) -0.0133(8) 0.0118(8) -0.0064(9)
O5 0.0203(9) 0.0307(9) 0.0225(8) 0.0030(7) 0.0087(7) -0.0030(7)
O6 0.0357(10) 0.0305(10) 0.0217(8) 0.0066(7) 0.0068(7) -0.0076(8)
O7 0.0212(9) 0.0284(9) 0.0199(8) -0.0004(7) 0.0105(7) 0.0020(7)
N1 0.0187(10) 0.0196(9) 0.0163(9) -0.0010(7) 0.0100(8) -0.0009(8)
N2 0.0176(10) 0.0227(10) 0.0162(9) -0.0020(8) 0.0084(8) -0.0008(8)
N3 0.0217(10) 0.0254(10) 0.0129(9) -0.0029(7) 0.0097(8) -0.0012(7)
C1 0.0231(13) 0.0186(11) 0.0156(10) 0.0007(8) 0.0087(10) -0.0001(9)
C2 0.0188(12) 0.0170(10) 0.0155(10) 0.0006(9) 0.0082(9) -0.0004(9)
C3 0.0199(12) 0.0198(11) 0.0139(10) 0.0000(8) 0.0090(9) -0.0011(8)
C4 0.0208(12) 0.0243(12) 0.0174(11) -0.0016(9) 0.0086(9) -0.0022(9)

loop_
_atom_type_symbol
_atom_type_description
_atom_type_scat_dispersion_real
_atom_type_scat_dispersion_imag
_atom_type_scat_source
C C 0.0033 0.0016 'International Tables Vol C Tables 4.2.6.8 and 6.1.1.4'
H H 0.0000 0.0000 'International Tables Vol C Tables 4.2.6.8 and 6.1.1.4'
N N 0.0061 0.0033 'International Tables Vol C Tables 4.2.6.8 and 6.1.1.4'
O O 0.0106 0.0060 'International Tables Vol C Tables 4.2.6.8 and 6.1.1.4'
Co Co 0.3494 0.9721 'International Tables Vol C Tables 4.2.6.8 and 6.1.1.4'

loop_
_geom_angle_atom_site_label_1
_geom_angle_atom_site_label_2
_geom_angle_atom_site_label_3
_geom_angle
_geom_angle_site_symmetry_1
_geom_angle_site_symmetry_3
O6 Co1 O7 85.91(7) . .
O6 Co1 O3 92.54(7) . 4_575
O7 Co1 O3 95.29(7) . 4_575
O6 Co1 O1 91.26(7) . .
O7 Co1 O1 174.28(6) . .
O3 Co1 O1 89.80(6) 4_575 .
O6 Co1 O5 175.07(7) . .
O7 Co1 O5 89.72(6) . .
O3 Co1 O5 85.57(6) 4_575 .
O1 Co1 O5 93.29(7) . .
O6 Co1 N1 93.43(7) . .
O7 Co1 N1 96.04(7) . .
O3 Co1 N1 167.54(7) 4_575 .
O1 Co1 N1 79.15(7) . .
O5 Co1 N1 89.31(7) . .
C1 O1 Co1 117.64(14) . .
C4 O3 Co1 140.84(16) . 4_576
Co1 O5 H5A 112.8 . .
Co1 O5 H5B 120.7 . .
H5A O5 H5B 108.7 . .
Co1 O6 H6A 127.3 . .
Co1 O6 H6B 112.7 . .
H6A O6 H6B 108.3 . .
Co1 O7 H7A 104.8 . .
Co1 O7 H7B 108.7 . .
H7A O7 H7B 108.4 . .
C3 N1 C2 103.80(18) . .
C3 N1 Co1 146.85(16) . .
C2 N1 Co1 108.95(13) . .
C2 N2 N3 102.25(17) . .
C3 N3 N2 110.75(17) . .
C3 N3 H3 124.6 . .
N2 N3 H3 124.6 . .
O2 C1 O1 127.5(2) . .
O2 C1 C2 119.2(2) . .
O1 C1 C2 113.3(2) . .
N2 C2 N1 114.43(18) . .
N2 C2 C1 124.6(2) . .
N1 C2 C1 120.93(19) . .
N1 C3 N3 108.76(19) . .
N1 C3 C4 128.1(2) . .
N3 C3 C4 123.16(19) . .
O4 C4 O3 125.6(2) . .
O4 C4 C3 118.3(2) . .
O3 C4 C3 116.0(2) . .

loop_
_geom_bond_atom_site_label_1
_geom_bond_atom_site_label_2
_geom_bond_distance
_geom_bond_site_symmetry_2
Co1 O6 2.0778(18) .
Co1 O7 2.0909(17) .
Co1 O3 2.0955(15) 4_575
Co1 O1 2.1024(17) .
Co1 O5 2.1197(17) .
Co1 N1 2.1468(18) .
O1 C1 1.274(3) .
O2 C1 1.226(3) .
O3 C4 1.261(3) .
O3 Co1 2.0955(15) 4_576
O4 C4 1.241(3) .
O5 H5A 0.8499 .
O5 H5B 0.8499 .
O6 H6A 0.8500 .
O6 H6B 0.8500 .
O7 H7A 0.8499 .
O7 H7B 0.8499 .
N1 C3 1.326(3) .
N1 C2 1.353(3) .
N2 C2 1.320(3) .
N2 N3 1.352(3) .
N3 C3 1.341(3) .
N3 H3 0.8600 .
C1 C2 1.509(3) .
C3 C4 1.508(3) .

loop_
_geom_hbond_atom_site_label_D
_geom_hbond_atom_site_label_H
_geom_hbond_atom_site_label_A
_geom_hbond_distance_DH
_geom_hbond_distance_HA
_geom_hbond_distance_DA
_geom_hbond_angle_DHA
_geom_hbond_site_symmetry_A
_geom_hbond_publ_flag
O5 H5A N2 0.85 2.08 2.923(3) 172.8 3_566 y
O5 H5B O4 0.85 2.01 2.841(2) 166.9 2_646 y
O6 H6A O2 0.85 1.87 2.701(2) 167.3 2 y
O6 H6B O7 0.85 2.18 2.948(2) 149.4 3_676 y
O7 H7A O4 0.85 1.87 2.716(2) 175.3 . y
O7 H7B O3 0.85 1.92 2.765(2) 171.0 2_646 y
N3 H3 O1 0.86 1.88 2.714(2) 164.0 4_576 y

loop_
_geom_torsion_atom_site_label_1
_geom_torsion_atom_site_label_2
_geom_torsion_atom_site_label_3
_geom_torsion_atom_site_label_4
_geom_torsion
_geom_torsion_site_symmetry_1
O6 Co1 O1 C1 -94.97(16) .
O3 Co1 O1 C1 172.50(16) 4_575
O5 Co1 O1 C1 86.95(16) .
N1 Co1 O1 C1 -1.72(16) .
O6 Co1 N1 C3 -96.2(3) .
O7 Co1 N1 C3 -10.0(3) .
O3 Co1 N1 C3 145.3(3) 4_575
O1 Co1 N1 C3 173.2(3) .
O5 Co1 N1 C3 79.7(3) .
O6 Co1 N1 C2 93.03(15) .
O7 Co1 N1 C2 179.27(14) .
O3 Co1 N1 C2 -25.4(4) 4_575
O1 Co1 N1 C2 2.40(14) .
O5 Co1 N1 C2 -91.08(15) .
C2 N2 N3 C3 -0.5(2) .
Co1 O1 C1 O2 -177.55(19) .
Co1 O1 C1 C2 0.6(2) .
N3 N2 C2 N1 0.2(2) .
N3 N2 C2 C1 178.1(2) .
C3 N1 C2 N2 0.1(3) .
Co1 N1 C2 N2 174.96(15) .
C3 N1 C2 C1 -177.84(19) .
Co1 N1 C2 C1 -3.0(2) .
O2 C1 C2 N2 2.4(3) .
O1 C1 C2 N2 -176.0(2) .
O2 C1 C2 N1 -179.9(2) .
O1 C1 C2 N1 1.8(3) .
C2 N1 C3 N3 -0.4(2) .
Co1 N1 C3 N3 -171.4(2) .
C2 N1 C3 C4 179.3(2) .
Co1 N1 C3 C4 8.3(4) .
N2 N3 C3 N1 0.6(2) .
N2 N3 C3 C4 -179.12(19) .
Co1 O3 C4 O4 -117.4(3) 4_576
Co1 O3 C4 C3 64.2(3) 4_576
N1 C3 C4 O4 1.5(4) .
N3 C3 C4 O4 -178.8(2) .
N1 C3 C4 O3 180.0(2) .
N3 C3 C4 O3 -0.3(3) .
